data_8100067
loop_
_publ_author_name
'Ramazani, Ali'
'Dolatyari, Leila'
'Kazemizadeh, Ali Reza'
'Ahmadi, Ebrahim'
'Torabi, Ali Asgar'
'Welter, Richard'

_publ_section_title
;
 Crystal structure of diethyl 2-(dibenzoylmethyl)-3-(triphenylphosphoranylidene)
 succinate, C~41~H~37~O~6~P
;
_journal_issue 2
_journal_name_full 'Zeitschrift f\"ur Kristallographie - New Crystal Structures'
_journal_page_first 181
_journal_page_last 183
_journal_paper_doi 10.1524/ncrs.2004.219.2.181
_journal_volume 219
_journal_year 2004
_chemical_formula_moiety 'C41 H37 O6 P'
_chemical_formula_sum 'C41 H37 O6 P'
_chemical_formula_weight 656.68
_chemical_melting_point 478
_space_group_IT_number 2
_symmetry_cell_setting triclinic
_symmetry_space_group_name_Hall '-P 1'
_symmetry_space_group_name_H-M 'P -1'
_cell_angle_alpha 87.523(5)
_cell_angle_beta 84.819(5)
_cell_angle_gamma 64.188(5)
_cell_formula_units_Z 2
_cell_length_a 11.128(5)
_cell_length_b 12.548(5)
_cell_length_c 13.420(5)
_cell_measurement_temperature 173(2)
_cell_volume 1680.0(12)
_diffrn_ambient_temperature 173(2)
_exptl_crystal_density_diffrn 1.298
_cod_depositor_comments
;
 Updated bibliographic information.

 Antanas Vaitkus,
 2020-10-02

The following automatic conversions were performed:

'_chemical_melting_point' value '478 K' was changed to '478' - the
value should be numeric and without a unit designator.

Automatic conversion script
Id: cif_fix_values 1646 2011-03-28 12:23:43Z adriana 
;
_cod_database_code 8100067

loop_
_symmetry_equiv_pos_as_xyz
'x, y, z'
'-x, -y, -z'

loop_
_atom_site_label
_atom_site_type_symbol
_atom_site_fract_x
_atom_site_fract_y
_atom_site_fract_z
_atom_site_U_iso_or_equiv
_atom_site_adp_type
_atom_site_occupancy
_atom_site_symmetry_multiplicity
_atom_site_Wyckoff_symbol
_atom_site_calc_flag
_atom_site_refinement_flags
_atom_site_disorder_assembly
_atom_site_disorder_group
P P 0.85111(4) 0.20256(3) 0.19938(3) 0.01869(10) Uani 1 2 i d . . .
C1 C 0.94072(16) 0.05475(14) 0.25069(12) 0.0231(3) Uani 1 2 i d . . .
O1 O 0.67458(13) 0.34426(12) 0.45451(9) 0.0319(3) Uani 1 2 i d . . .
C7 C 0.97590(16) 0.23086(14) 0.12209(11) 0.0223(3) Uani 1 2 i d . . .
O4 O 0.98385(13) 0.31372(12) 0.40022(10) 0.0358(3) Uani 1 2 i d . . .
C28 C 0.74026(18) 0.63236(15) 0.25757(12) 0.0264(3) Uani 1 2 i d . . .
C23 C 0.81052(16) 0.41508(14) 0.29222(11) 0.0215(3) Uani 1 2 i d . . .
H23 H 0.8746 0.4072 0.2347 0.026 Uiso 1 2 i calc . . .
O3 O 0.84447(14) 0.50143(11) 0.43928(9) 0.0344(3) Uani 1 2 i d . . .
C35 C 0.47482(17) 0.53344(14) 0.22156(12) 0.0239(3) Uani 1 2 i d . . .
C36 C 0.42389(17) 0.52193(15) 0.31864(13) 0.0274(4) Uani 1 2 i d . . .
H36 H 0.4704 0.5211 0.3731 0.033 Uiso 1 2 i calc . . .
C41 C 0.60662(17) 0.53675(14) 0.19878(12) 0.0242(3) Uani 1 2 i d . . .
O2 O 0.68025(12) 0.19313(11) 0.36379(9) 0.0278(3) Uani 1 2 i d . . .
C20 C 0.70842(16) 0.28819(14) 0.37625(12) 0.0219(3) Uani 1 2 i d . . .
O5 O 0.85758(14) 0.60516(12) 0.23196(11) 0.0396(3) Uani 1 2 i d . . .
C19 C 0.77850(15) 0.30991(13) 0.29035(11) 0.0194(3) Uani 1 2 i d . . .
O6 O 0.65100(13) 0.53838(13) 0.11244(9) 0.0358(3) Uani 1 2 i d . . .
C27 C 0.69008(17) 0.53795(14) 0.28310(12) 0.0230(3) Uani 1 2 i d . . .
H27 H 0.6341 0.5578 0.3465 0.028 Uiso 1 2 i calc . . .
C34 C 0.50532(19) 0.79823(15) 0.28605(13) 0.0296(4) Uani 1 2 i d . . .
H34 H 0.4722 0.7431 0.3039 0.036 Uiso 1 2 i calc . . .
C13 C 0.74011(16) 0.19387(14) 0.11240(12) 0.0229(3) Uani 1 2 i d . . .
C6 C 1.00148(18) 0.04534(16) 0.33885(14) 0.0297(4) Uani 1 2 i d . . .
H6 H 0.9885 0.1133 0.3724 0.036 Uiso 1 2 i calc . . .
C14 C 0.60304(17) 0.24475(14) 0.13723(12) 0.0243(3) Uani 1 2 i d . . .
H14 H 0.5686 0.2822 0.1986 0.029 Uiso 1 2 i calc . . .
C15 C 0.51705(18) 0.23987(16) 0.07051(14) 0.0319(4) Uani 1 2 i d . . .
H15 H 0.4252 0.2741 0.0875 0.038 Uiso 1 2 i calc . . .
C5 C 1.08155(19) -0.06550(18) 0.37675(15) 0.0380(4) Uani 1 2 i d . . .
H5 H 1.1219 -0.0716 0.4358 0.046 Uiso 1 2 i calc . . .
C16 C 0.5668(2) 0.18464(19) -0.02074(15) 0.0387(5) Uani 1 2 i d . . .
H16 H 0.5089 0.1807 -0.0648 0.046 Uiso 1 2 i calc . . .
C33 C 0.4183(2) 0.91792(17) 0.28512(14) 0.0351(4) Uani 1 2 i d . . .
H33 H 0.3272 0.9425 0.3015 0.042 Uiso 1 2 i calc . . .
C24 C 0.87811(18) 0.41724(15) 0.38564(13) 0.0271(3) Uani 1 2 i d . . .
C2 C 0.95825(19) -0.04750(16) 0.20232(14) 0.0324(4) Uani 1 2 i d . . .
H2 H 0.9160 -0.0421 0.1443 0.039 Uiso 1 2 i calc . . .
C29 C 0.64126(18) 0.76008(15) 0.26060(12) 0.0261(3) Uani 1 2 i d . . .
C39 C 0.2835(2) 0.52535(18) 0.15717(16) 0.0390(5) Uani 1 2 i d . . .
H39 H 0.2364 0.5264 0.1031 0.047 Uiso 1 2 i calc . . .
C40 C 0.40103(19) 0.53674(16) 0.14107(13) 0.0320(4) Uani 1 2 i d . . .
H40 H 0.4320 0.5467 0.0763 0.038 Uiso 1 2 i calc . . .
C10 C 1.1639(2) 0.2841(2) 0.00723(15) 0.0425(5) Uani 1 2 i d . . .
H10 H 1.2266 0.3028 -0.0304 0.051 Uiso 1 2 i calc . . .
C21 C 0.6179(2) 0.15748(19) 0.44857(14) 0.0369(4) Uani 1 2 i d . . .
H21A H 0.6492 0.1721 0.5093 0.044 Uiso 1 2 i calc . . .
H21B H 0.6441 0.0731 0.4448 0.044 Uiso 1 2 i calc . . .
C37 C 0.30448(19) 0.51180(17) 0.33392(14) 0.0345(4) Uani 1 2 i d . . .
H37 H 0.2710 0.5046 0.3986 0.041 Uiso 1 2 i calc . . .
C8 C 1.1104(2) 0.1734(2) 0.13915(16) 0.0409(5) Uani 1 2 i d . . .
H8 H 1.1383 0.1171 0.1899 0.049 Uiso 1 2 i calc . . .
C12 C 0.93742(18) 0.31466(19) 0.04589(14) 0.0372(4) Uani 1 2 i d . . .
H12 H 0.8477 0.3533 0.0328 0.045 Uiso 1 2 i calc . . .
C26 C 1.1610(2) 0.1854(2) 0.49669(18) 0.0491(6) Uani 1 2 i d . . .
H26A H 1.2118 0.1801 0.5524 0.074 Uiso 1 2 i calc . . .
H26B H 1.2200 0.1616 0.4368 0.074 Uiso 1 2 i calc . . .
H26C H 1.1172 0.1343 0.5081 0.074 Uiso 1 2 i calc . . .
C18 C 0.78977(19) 0.13941(19) 0.01924(14) 0.0362(4) Uani 1 2 i d . . .
H18 H 0.8814 0.1060 0.0013 0.043 Uiso 1 2 i calc . . .
C30 C 0.6889(2) 0.84460(18) 0.23599(17) 0.0417(5) Uani 1 2 i d . . .
H30 H 0.7799 0.8206 0.2195 0.050 Uiso 1 2 i calc . . .
C38 C 0.2346(2) 0.51234(18) 0.25352(17) 0.0396(5) Uani 1 2 i d . . .
H38 H 0.1554 0.5040 0.2640 0.047 Uiso 1 2 i calc . . .
C4 C 1.1015(2) -0.16658(17) 0.32708(18) 0.0438(5) Uani 1 2 i d . . .
H4 H 1.1570 -0.2406 0.3518 0.053 Uiso 1 2 i calc . . .
C11 C 1.0310(2) 0.3412(2) -0.01069(15) 0.0432(5) Uani 1 2 i d . . .
H11 H 1.0038 0.3980 -0.0611 0.052 Uiso 1 2 i calc . . .
C17 C 0.7030(2) 0.1352(2) -0.04631(15) 0.0435(5) Uani 1 2 i d . . .
H17 H 0.7367 0.0988 -0.1081 0.052 Uiso 1 2 i calc . . .
C3 C 1.0395(2) -0.15807(17) 0.24116(18) 0.0440(5) Uani 1 2 i d . . .
H3 H 1.0517 -0.2265 0.2087 0.053 Uiso 1 2 i calc . . .
C22 C 0.4701(2) 0.2218(3) 0.45333(17) 0.0557(7) Uani 1 2 i d . . .
H22A H 0.4322 0.1962 0.5112 0.084 Uiso 1 2 i calc . . .
H22B H 0.4385 0.2057 0.3942 0.084 Uiso 1 2 i calc . . .
H22C H 0.4437 0.3053 0.4577 0.084 Uiso 1 2 i calc . . .
C32 C 0.4668(2) 1.00042(17) 0.25984(17) 0.0440(5) Uani 1 2 i d . . .
H32 H 0.4085 1.0806 0.2590 0.053 Uiso 1 2 i calc . . .
C9 C 1.2037(2) 0.1996(3) 0.08082(19) 0.0553(7) Uani 1 2 i d . . .
H9 H 1.2940 0.1593 0.0918 0.066 Uiso 1 2 i calc . . .
C25 C 1.0587(2) 0.3098(2) 0.48546(17) 0.0451(5) Uani 1 2 i d . . .
H25A H 0.9988 0.3349 0.5458 0.054 Uiso 1 2 i calc . . .
H25B H 1.1019 0.3622 0.4739 0.054 Uiso 1 2 i calc . . .
C31 C 0.6022(3) 0.96392(19) 0.2358(2) 0.0546(6) Uani 1 2 i d . . .
H31 H 0.6351 1.0196 0.2195 0.066 Uiso 1 2 i calc . . .

loop_
_atom_site_aniso_label
_atom_site_aniso_U_11
_atom_site_aniso_U_22
_atom_site_aniso_U_33
_atom_site_aniso_U_23
_atom_site_aniso_U_13
_atom_site_aniso_U_12
P 0.01867(19) 0.01888(19) 0.01878(19) -0.00071(14) -0.00178(14) -0.00826(15)
C1 0.0196(7) 0.0204(7) 0.0286(8) 0.0020(6) 0.0003(6) -0.0087(6)
O1 0.0377(7) 0.0399(7) 0.0203(6) -0.0058(5) 0.0026(5) -0.0193(6)
C7 0.0225(8) 0.0245(8) 0.0202(7) -0.0024(6) 0.0017(6) -0.0110(6)
O4 0.0378(7) 0.0306(7) 0.0418(7) -0.0019(5) -0.0189(6) -0.0141(6)
C28 0.0332(9) 0.0239(8) 0.0241(8) 0.0015(6) 0.0006(7) -0.0150(7)
C23 0.0245(8) 0.0202(7) 0.0213(7) -0.0011(6) -0.0007(6) -0.0111(6)
O3 0.0428(8) 0.0328(7) 0.0339(7) -0.0074(5) -0.0060(6) -0.0210(6)
C35 0.0256(8) 0.0163(7) 0.0258(8) -0.0006(6) -0.0027(6) -0.0053(6)
C36 0.0280(9) 0.0247(8) 0.0271(8) -0.0010(6) -0.0019(7) -0.0090(7)
C41 0.0275(8) 0.0184(7) 0.0220(8) 0.0008(6) -0.0013(6) -0.0060(6)
O2 0.0317(6) 0.0292(6) 0.0279(6) 0.0013(5) 0.0024(5) -0.0193(5)
C20 0.0208(7) 0.0224(8) 0.0223(7) 0.0010(6) -0.0038(6) -0.0090(6)
O5 0.0338(7) 0.0292(7) 0.0554(9) 0.0042(6) 0.0081(6) -0.0160(6)
C19 0.0217(7) 0.0184(7) 0.0189(7) -0.0011(5) -0.0015(6) -0.0096(6)
O6 0.0352(7) 0.0448(8) 0.0224(6) 0.0027(5) 0.0010(5) -0.0134(6)
C27 0.0268(8) 0.0204(7) 0.0220(7) -0.0004(6) 0.0013(6) -0.0111(6)
C34 0.0370(10) 0.0249(8) 0.0275(8) -0.0013(7) -0.0007(7) -0.0143(7)
C13 0.0251(8) 0.0221(8) 0.0223(7) -0.0013(6) -0.0049(6) -0.0103(6)
C6 0.0286(9) 0.0267(9) 0.0351(9) 0.0057(7) -0.0075(7) -0.0128(7)
C14 0.0242(8) 0.0217(8) 0.0278(8) 0.0000(6) -0.0043(6) -0.0103(6)
C15 0.0263(9) 0.0316(9) 0.0395(10) -0.0001(7) -0.0104(7) -0.0128(7)
C5 0.0307(10) 0.0360(10) 0.0450(11) 0.0152(8) -0.0105(8) -0.0123(8)
C16 0.0422(11) 0.0427(11) 0.0375(10) -0.0019(8) -0.0177(9) -0.0213(9)
C33 0.0375(10) 0.0289(9) 0.0331(9) -0.0016(7) -0.0041(8) -0.0086(8)
C24 0.0310(9) 0.0267(8) 0.0295(8) 0.0010(7) -0.0049(7) -0.0175(7)
C2 0.0343(10) 0.0249(9) 0.0372(10) -0.0048(7) 0.0027(8) -0.0125(8)
C29 0.0358(9) 0.0220(8) 0.0232(8) 0.0014(6) -0.0039(7) -0.0150(7)
C39 0.0344(10) 0.0382(11) 0.0434(11) 0.0040(8) -0.0161(8) -0.0128(9)
C40 0.0346(10) 0.0296(9) 0.0274(9) 0.0018(7) -0.0083(7) -0.0089(8)
C10 0.0338(10) 0.0624(14) 0.0376(11) 0.0128(9) 0.0007(8) -0.0287(10)
C21 0.0401(11) 0.0447(11) 0.0328(10) 0.0140(8) -0.0031(8) -0.0261(9)
C37 0.0294(9) 0.0327(10) 0.0375(10) 0.0028(8) 0.0031(7) -0.0113(8)
C8 0.0277(9) 0.0524(13) 0.0438(11) 0.0222(9) -0.0095(8) -0.0192(9)
C12 0.0239(9) 0.0458(11) 0.0344(10) 0.0153(8) -0.0002(7) -0.0100(8)
C26 0.0421(12) 0.0593(15) 0.0509(13) 0.0079(11) -0.0204(10) -0.0243(11)
C18 0.0294(9) 0.0469(11) 0.0295(9) -0.0131(8) -0.0017(7) -0.0129(8)
C30 0.0412(11) 0.0271(9) 0.0600(13) 0.0076(9) -0.0051(10) -0.0181(9)
C38 0.0273(9) 0.0340(10) 0.0572(13) 0.0053(9) -0.0083(9) -0.0126(8)
C4 0.0328(10) 0.0253(9) 0.0629(14) 0.0134(9) 0.0017(9) -0.0052(8)
C11 0.0343(10) 0.0528(13) 0.0374(11) 0.0205(9) -0.0003(8) -0.0166(10)
C17 0.0451(12) 0.0561(13) 0.0296(10) -0.0156(9) -0.0064(8) -0.0201(10)
C3 0.0449(12) 0.0210(9) 0.0598(14) -0.0031(8) 0.0064(10) -0.0101(8)
C22 0.0416(12) 0.095(2) 0.0416(12) 0.0047(12) -0.0015(10) -0.0408(14)
C32 0.0519(13) 0.0216(9) 0.0522(12) 0.0053(8) -0.0107(10) -0.0094(9)
C9 0.0267(10) 0.0787(17) 0.0633(15) 0.0316(13) -0.0117(10) -0.0269(11)
C25 0.0490(13) 0.0460(12) 0.0494(12) -0.0015(9) -0.0236(10) -0.0253(10)
C31 0.0581(15) 0.0277(10) 0.0829(18) 0.0131(11) -0.0079(13) -0.0239(10)

loop_
_geom_bond_atom_site_label_1
_geom_bond_atom_site_label_2
_geom_bond_distance
_geom_bond_site_symmetry_2
_geom_bond_publ_flag
P C19 1.7245(16) . ?
P C7 1.8077(18) . ?
P C13 1.8134(17) . ?
P C1 1.8198(17) . ?
C1 C6 1.391(2) . ?
C1 C2 1.392(2) . ?
O1 C20 1.225(2) . ?
C7 C8 1.386(3) . ?
C7 C12 1.389(2) . ?
O4 C24 1.341(2) . ?
O4 C25 1.462(2) . ?
C28 O5 1.217(2) . ?
C28 C29 1.498(2) . ?
C28 C27 1.529(2) . ?
C23 C19 1.511(2) . ?
C23 C24 1.526(2) . ?
C23 C27 1.550(2) . ?
C23 H23 0.9800 . ?
O3 C24 1.203(2) . ?
C35 C36 1.400(2) . ?
C35 C40 1.403(2) . ?
C35 C41 1.489(3) . ?
C36 C37 1.386(3) . ?
C36 H36 0.9300 . ?
C41 O6 1.221(2) . ?
C41 C27 1.532(2) . ?
O2 C20 1.379(2) . ?
O2 C21 1.435(2) . ?
C20 C19 1.417(2) . ?
C27 H27 0.9800 . ?
C34 C29 1.387(3) . ?
C34 C33 1.388(3) . ?
C34 H34 0.9300 . ?
C13 C14 1.387(2) . ?
C13 C18 1.398(2) . ?
C6 C5 1.389(3) . ?
C6 H6 0.9300 . ?
C14 C15 1.390(2) . ?
C14 H14 0.9300 . ?
C15 C16 1.380(3) . ?
C15 H15 0.9300 . ?
C5 C4 1.380(3) . ?
C5 H5 0.9300 . ?
C16 C17 1.381(3) . ?
C16 H16 0.9300 . ?
C33 C32 1.379(3) . ?
C33 H33 0.9300 . ?
C2 C3 1.394(3) . ?
C2 H2 0.9300 . ?
C29 C30 1.394(3) . ?
C39 C40 1.373(3) . ?
C39 C38 1.388(3) . ?
C39 H39 0.9300 . ?
C40 H40 0.9300 . ?
C10 C9 1.370(3) . ?
C10 C11 1.373(3) . ?
C10 H10 0.9300 . ?
C21 C22 1.480(3) . ?
C21 H21A 0.9700 . ?
C21 H21B 0.9700 . ?
C37 C38 1.384(3) . ?
C37 H37 0.9300 . ?
C8 C9 1.388(3) . ?
C8 H8 0.9300 . ?
C12 C11 1.382(3) . ?
C12 H12 0.9300 . ?
C26 C25 1.489(3) . ?
C26 H26A 0.9600 . ?
C26 H26B 0.9600 . ?
C26 H26C 0.9600 . ?
C18 C17 1.382(3) . ?
C18 H18 0.9300 . ?
C30 C31 1.384(3) . ?
C30 H30 0.9300 . ?
C38 H38 0.9300 . ?
C4 C3 1.373(3) . ?
C4 H4 0.9300 . ?
C11 H11 0.9300 . ?
C17 H17 0.9300 . ?
C3 H3 0.9300 . ?
C22 H22A 0.9600 . ?
C22 H22B 0.9600 . ?
C22 H22C 0.9600 . ?
C32 C31 1.381(4) . ?
C32 H32 0.9300 . ?
C9 H9 0.9300 . ?
C25 H25A 0.9700 . ?
C25 H25B 0.9700 . ?
C31 H31 0.9300 . ?
